data_4317627
loop_
_publ_author_name
'Jeremy S. L. Yeo'
'Jagadese J. Vittal'
'William Henderson'
'T. S. Andy Hor'

_publ_section_title
;
 Metal Scrambling in the Trinuclear {Pt2Se2M} (M = Pt, Pd, Au) System
 Using an Electrospray Mass Spectrometry (ESMS) Directed Synthetic
 Methodology; Isolation and Crystallographic Characterization of
 {Pt2(\m3-Se)2(PPh3)4[Pt(cod)]}{PF6}2 and
 {Pt(\m3-Se)2(PPh3)2[Pt(cod)]2}{PF6}2 (cod = Cyclo-octa-1,5-diene)
;
_journal_name_full 'Inorganic Chemistry'
_journal_page_first 1194
_journal_page_last 1198
_journal_paper_doi 10.1021/ic010905t
_journal_volume 41
_journal_year 2002
_chemical_formula_sum 'C82.5 H84 Cl5 F12 O3.5 P6 Pt3 Se2'
_chemical_formula_weight 2465.76
_chemical_name_systematic
;
  ?
;
_space_group_IT_number 14
_symmetry_cell_setting monoclinic
_symmetry_space_group_name_Hall '-P 2yn'
_symmetry_space_group_name_H-M 'P 1 21/n 1'
_atom_sites_solution_hydrogens geom
_atom_sites_solution_primary direct
_atom_sites_solution_secondary difmap
_audit_creation_method SHELXL-97
_cell_angle_alpha 90.00
_cell_angle_beta 91.272(5)
_cell_angle_gamma 90.00
_cell_formula_units_Z 4
_cell_length_a 17.693(3)
_cell_length_b 23.952(4)
_cell_length_c 21.129(4)
_cell_measurement_reflns_used 9046
_cell_measurement_temperature 223(2)
_cell_measurement_theta_max 26.35
_cell_measurement_theta_min 2.25
_cell_volume 8952(3)
_computing_cell_refinement 'Bruker AXS, SAINT'
_computing_data_collection 'Bruker AXS, SMART'
_computing_data_reduction 'Bruker AXS, SAINT'
_computing_molecular_graphics 'Bruker AXS, SHELXTL'
_computing_publication_material 'Bruker AXS, SHELXTL'
_computing_structure_refinement 'SHELXL-97 (Sheldrick, 1997)'
_computing_structure_solution 'SHELXS-97 (Sheldrick, 1990)'
_diffrn_ambient_temperature 223(2)
_diffrn_measured_fraction_theta_full 1.000
_diffrn_measured_fraction_theta_max 1.000
_diffrn_measurement_method '\w scans'
_diffrn_radiation_monochromator graphite
_diffrn_radiation_source 'fine-focus sealed tube'
_diffrn_radiation_type MoK\a
_diffrn_radiation_wavelength 0.71073
_diffrn_reflns_av_R_equivalents 0.0655
_diffrn_reflns_av_sigmaI/netI 0.0763
_diffrn_reflns_limit_h_max 21
_diffrn_reflns_limit_h_min -20
_diffrn_reflns_limit_k_max 28
_diffrn_reflns_limit_k_min -28
_diffrn_reflns_limit_l_max 20
_diffrn_reflns_limit_l_min -25
_diffrn_reflns_number 51943
_diffrn_reflns_theta_full 25.00
_diffrn_reflns_theta_max 25.00
_diffrn_reflns_theta_min 1.70
_exptl_absorpt_coefficient_mu 5.818
_exptl_absorpt_correction_T_max 0.6195
_exptl_absorpt_correction_T_min 0.3550
_exptl_absorpt_correction_type 'sadabs (Sheldrick, 1996)'
_exptl_crystal_colour orange
_exptl_crystal_density_diffrn 1.830
_exptl_crystal_density_meas ?
_exptl_crystal_density_method 'not measured'
_exptl_crystal_description 'needle, cut'
_exptl_crystal_F_000 4768
_exptl_crystal_size_max 0.44
_exptl_crystal_size_mid 0.20
_exptl_crystal_size_min 0.10
_refine_diff_density_max 1.961
_refine_diff_density_min -1.103
_refine_diff_density_rms 0.180
_refine_ls_extinction_method none
_refine_ls_goodness_of_fit_ref 0.981
_refine_ls_hydrogen_treatment mixed
_refine_ls_matrix_type full
_refine_ls_number_parameters 1002
_refine_ls_number_reflns 15750
_refine_ls_number_restraints 372
_refine_ls_restrained_S_all 0.996
_refine_ls_R_factor_all 0.0765
_refine_ls_R_factor_gt 0.0482
_refine_ls_shift/su_max 0.002
_refine_ls_shift/su_mean 0.000
_refine_ls_structure_factor_coef Fsqd
_refine_ls_weighting_details 'calc w=1/[\s^2^(Fo^2^)+(0.0580P)^2^+0.0000P] where P=(Fo^2^+2Fc^2^)/3'
_refine_ls_weighting_scheme calc
_refine_ls_wR_factor_gt 0.1163
_refine_ls_wR_factor_ref 0.1247
_reflns_number_gt 10184
_reflns_number_total 15750
_reflns_threshold_expression >2sigma(I)
_cod_data_source_file ic010905t_2.cif
_cod_data_source_block 1050
_cod_depositor_comments
;
The following automatic conversions were performed:

'_exptl_crystal_density_meas' value 'not measured' was changed to '?'
- the value is perceived as not measured.

Automatic conversion script
Id: cif_fix_values 3008 2015-01-20 13:52:24Z robertas 
;
_cod_original_formula_sum 'C82.50 H84 Cl5 F12 O3.50 P6 Pt3 Se2'
_cod_database_code 4317627

loop_
_symmetry_equiv_pos_as_xyz
'x, y, z'
'-x+1/2, y+1/2, -z+1/2'
'-x, -y, -z'
'x-1/2, -y-1/2, z-1/2'

loop_
_atom_site_label
_atom_site_type_symbol
_atom_site_fract_x
_atom_site_fract_y
_atom_site_fract_z
_atom_site_U_iso_or_equiv
_atom_site_adp_type
_atom_site_occupancy
_atom_site_symmetry_multiplicity
_atom_site_calc_flag
_atom_site_refinement_flags
_atom_site_disorder_assembly
_atom_site_disorder_group
Pt1 Pt 0.205354(18) 0.733400(15) 0.677459(15) 0.03341(10) Uani 1 1 d . . .
Pt2 Pt 0.224674(18) 0.725457(15) 0.513939(15) 0.03368(10) Uani 1 1 d . . .
Pt3 Pt 0.21747(2) 0.620225(16) 0.603664(17) 0.04130(10) Uani 1 1 d . . .
Se1 Se 0.12738(5) 0.69590(4) 0.58932(4) 0.0358(2) Uani 1 1 d . . .
Se2 Se 0.30406(5) 0.69901(4) 0.60623(4) 0.0384(2) Uani 1 1 d . . .
P1 P 0.29824(13) 0.75845(11) 0.74950(11) 0.0391(6) Uani 1 1 d . . .
P2 P 0.10301(12) 0.75552(10) 0.73532(11) 0.0360(6) Uani 1 1 d . . .
P3 P 0.12946(13) 0.74014(10) 0.44048(11) 0.0386(6) Uani 1 1 d . . .
P4 P 0.32595(13) 0.74628(10) 0.45366(11) 0.0381(6) Uani 1 1 d . . .
C1 C 0.1347(6) 0.5597(4) 0.6356(5) 0.061(3) Uani 1 1 d . . .
H1 H 0.0853 0.5764 0.6460 0.074 Uiso 1 1 calc R . .
C2 C 0.1438(6) 0.5513(4) 0.5725(5) 0.058(3) Uani 1 1 d . . .
H2 H 0.1000 0.5634 0.5460 0.070 Uiso 1 1 calc R . .
C3 C 0.1876(7) 0.5058(5) 0.5443(6) 0.081(4) Uani 1 1 d . . .
H3A H 0.1621 0.4945 0.5047 0.097 Uiso 1 1 calc R . .
H3B H 0.1868 0.4737 0.5731 0.097 Uiso 1 1 calc R . .
C4 C 0.2669(8) 0.5190(5) 0.5307(6) 0.083(4) Uani 1 1 d . . .
H4A H 0.2694 0.5353 0.4882 0.100 Uiso 1 1 calc R . .
H4B H 0.2963 0.4843 0.5308 0.100 Uiso 1 1 calc R . .
C5 C 0.3024(6) 0.5592(5) 0.5780(6) 0.069(3) Uani 1 1 d . . .
H5 H 0.3506 0.5757 0.5643 0.083 Uiso 1 1 calc R . .
C6 C 0.2941(6) 0.5579(4) 0.6429(6) 0.072(4) Uani 1 1 d . . .
H6 H 0.3376 0.5739 0.6670 0.087 Uiso 1 1 calc R . .
C7 C 0.2492(9) 0.5151(5) 0.6801(6) 0.104(5) Uani 1 1 d . . .
H7A H 0.2561 0.4786 0.6600 0.125 Uiso 1 1 calc R . .
H7B H 0.2719 0.5128 0.7228 0.125 Uiso 1 1 calc R . .
C8 C 0.1676(8) 0.5242(5) 0.6867(6) 0.091(4) Uani 1 1 d . . .
H8A H 0.1586 0.5419 0.7276 0.110 Uiso 1 1 calc R . .
H8B H 0.1418 0.4880 0.6863 0.110 Uiso 1 1 calc R . .
C1A C 0.3497(5) 0.8190(4) 0.7258(4) 0.045(2) Uani 1 1 d . . .
C2A C 0.4060(6) 0.8414(5) 0.7661(5) 0.068(3) Uani 1 1 d . . .
H2A H 0.4165 0.8243 0.8054 0.082 Uiso 1 1 calc R . .
C3A C 0.4452(7) 0.8872(5) 0.7492(6) 0.078(4) Uani 1 1 d . . .
H3A H 0.4829 0.9018 0.7766 0.094 Uiso 1 1 calc R . .
C4A C 0.4299(7) 0.9126(5) 0.6917(7) 0.085(4) Uani 1 1 d . . .
H4A H 0.4589 0.9436 0.6798 0.101 Uiso 1 1 calc R . .
C5A C 0.3719(6) 0.8933(5) 0.6502(6) 0.070(3) Uani 1 1 d . . .
H5A H 0.3601 0.9115 0.6118 0.084 Uiso 1 1 calc R . .
C6A C 0.3333(6) 0.8462(4) 0.6691(4) 0.052(3) Uani 1 1 d . . .
H6A H 0.2945 0.8320 0.6426 0.062 Uiso 1 1 calc R . .
C1B C 0.3676(5) 0.7025(4) 0.7541(4) 0.042(2) Uani 1 1 d . . .
C2B C 0.3461(6) 0.6509(4) 0.7738(4) 0.051(3) Uani 1 1 d . . .
H2B H 0.2960 0.6450 0.7861 0.061 Uiso 1 1 calc R . .
C3B C 0.3977(6) 0.6063(5) 0.7760(5) 0.065(3) Uani 1 1 d . . .
H3B H 0.3835 0.5717 0.7931 0.078 Uiso 1 1 calc R . .
C4B C 0.4666(6) 0.6133(5) 0.7538(5) 0.068(3) Uani 1 1 d . . .
H4B H 0.5001 0.5829 0.7526 0.082 Uiso 1 1 calc R . .
C5B C 0.4893(6) 0.6644(5) 0.7328(5) 0.062(3) Uani 1 1 d . . .
H5B H 0.5387 0.6690 0.7181 0.074 Uiso 1 1 calc R . .
C6B C 0.4403(5) 0.7097(4) 0.7328(4) 0.050(3) Uani 1 1 d . . .
H6B H 0.4564 0.7448 0.7185 0.060 Uiso 1 1 calc R . .
C1C C 0.2774(5) 0.7744(4) 0.8314(4) 0.044(2) Uani 1 1 d . . .
C2C C 0.2475(5) 0.8282(5) 0.8443(5) 0.057(3) Uani 1 1 d . . .
H2C H 0.2384 0.8541 0.8116 0.068 Uiso 1 1 calc R . .
C3C C 0.2318(6) 0.8415(5) 0.9077(5) 0.072(3) Uani 1 1 d . . .
H3C H 0.2119 0.8768 0.9172 0.087 Uiso 1 1 calc R . .
C4C C 0.2450(7) 0.8042(6) 0.9556(6) 0.081(4) Uani 1 1 d . . .
H4C H 0.2319 0.8132 0.9973 0.097 Uiso 1 1 calc R . .
C5C C 0.2771(7) 0.7538(6) 0.9430(5) 0.081(4) Uani 1 1 d . . .
H5C H 0.2894 0.7292 0.9763 0.097 Uiso 1 1 calc R . .
C6C C 0.2918(6) 0.7386(5) 0.8807(5) 0.061(3) Uani 1 1 d . . .
H6C H 0.3120 0.7031 0.8724 0.074 Uiso 1 1 calc R . .
C1D C 0.1043(5) 0.7128(4) 0.8067(4) 0.041(2) Uani 1 1 d . . .
C2D C 0.1199(5) 0.6578(4) 0.7987(5) 0.056(3) Uani 1 1 d . . .
H2D H 0.1276 0.6437 0.7578 0.067 Uiso 1 1 calc R . .
C3D C 0.1248(6) 0.6220(5) 0.8509(6) 0.071(3) Uani 1 1 d . . .
H3D H 0.1367 0.5840 0.8456 0.085 Uiso 1 1 calc R . .
C4D C 0.1115(6) 0.6435(6) 0.9108(5) 0.080(4) Uani 1 1 d . . .
H4D H 0.1127 0.6197 0.9461 0.096 Uiso 1 1 calc R . .
C5D C 0.0973(6) 0.6970(6) 0.9185(5) 0.073(4) Uani 1 1 d . . .
H5D H 0.0898 0.7110 0.9594 0.088 Uiso 1 1 calc R . .
C6D C 0.0931(5) 0.7333(5) 0.8669(4) 0.053(3) Uani 1 1 d . . .
H6D H 0.0828 0.7714 0.8730 0.063 Uiso 1 1 calc R . .
C1E C 0.0900(5) 0.8277(4) 0.7530(4) 0.044(2) Uani 1 1 d . . .
C2E C 0.0338(6) 0.8462(4) 0.7915(5) 0.064(3) Uani 1 1 d . . .
H2E H 0.0019 0.8203 0.8111 0.077 Uiso 1 1 calc R . .
C3E C 0.0241(7) 0.9027(5) 0.8014(6) 0.080(4) Uani 1 1 d . . .
H3E H -0.0117 0.9150 0.8305 0.096 Uiso 1 1 calc R . .
C4E C 0.0663(7) 0.9416(5) 0.7690(7) 0.087(4) Uani 1 1 d . . .
H4E H 0.0581 0.9800 0.7752 0.104 Uiso 1 1 calc R . .
C5E C 0.1192(7) 0.9241(5) 0.7287(6) 0.074(4) Uani 1 1 d . . .
H5E H 0.1474 0.9502 0.7058 0.089 Uiso 1 1 calc R . .
C6E C 0.1314(5) 0.8691(4) 0.7213(5) 0.050(3) Uani 1 1 d . . .
H6E H 0.1694 0.8577 0.6937 0.061 Uiso 1 1 calc R . .
C1F C 0.0119(5) 0.7395(4) 0.6954(4) 0.042(2) Uani 1 1 d . . .
C2F C -0.0301(5) 0.6939(4) 0.7091(5) 0.055(3) Uani 1 1 d . . .
H2F H -0.0150 0.6697 0.7421 0.066 Uiso 1 1 calc R . .
C3F C -0.0957(6) 0.6834(5) 0.6740(6) 0.079(4) Uani 1 1 d . . .
H3F H -0.1262 0.6529 0.6849 0.095 Uiso 1 1 calc R . .
C4F C -0.1167(6) 0.7164(6) 0.6241(6) 0.079(4) Uani 1 1 d . . .
H4F H -0.1590 0.7070 0.5986 0.095 Uiso 1 1 calc R . .
C5F C -0.0747(6) 0.7639(5) 0.6114(5) 0.062(3) Uani 1 1 d . . .
H5F H -0.0903 0.7887 0.5792 0.075 Uiso 1 1 calc R . .
C6F C -0.0106(5) 0.7739(4) 0.6464(4) 0.049(3) Uani 1 1 d . . .
H6F H 0.0192 0.8051 0.6368 0.059 Uiso 1 1 calc R . .
C1G C 0.0715(5) 0.7996(4) 0.4596(4) 0.043(2) Uani 1 1 d . . .
C2G C 0.0898(5) 0.8336(4) 0.5127(4) 0.047(2) Uani 1 1 d . . .
H2G H 0.1304 0.8232 0.5396 0.056 Uiso 1 1 calc R . .
C3G C 0.0507(6) 0.8804(4) 0.5257(5) 0.057(3) Uani 1 1 d . . .
H3G H 0.0651 0.9033 0.5601 0.069 Uiso 1 1 calc R . .
C4G C -0.0122(6) 0.8940(5) 0.4867(5) 0.070(3) Uani 1 1 d . . .
H4G H -0.0415 0.9256 0.4958 0.083 Uiso 1 1 calc R . .
C5G C -0.0309(6) 0.8607(5) 0.4347(5) 0.072(3) Uani 1 1 d . . .
H5G H -0.0730 0.8701 0.4089 0.086 Uiso 1 1 calc R . .
C6G C 0.0105(6) 0.8152(5) 0.4206(5) 0.062(3) Uani 1 1 d . . .
H6G H -0.0019 0.7939 0.3844 0.074 Uiso 1 1 calc R . .
C1H C 0.0684(5) 0.6784(4) 0.4398(4) 0.044(2) Uani 1 1 d . . .
C2H C -0.0068(6) 0.6807(5) 0.4540(5) 0.071(3) Uani 1 1 d . . .
H2H H -0.0297 0.7149 0.4644 0.085 Uiso 1 1 calc R . .
C3H C -0.0495(7) 0.6302(6) 0.4528(7) 0.094(5) Uani 1 1 d . . .
H3H H -0.1008 0.6310 0.4631 0.113 Uiso 1 1 calc R . .
C4H C -0.0178(8) 0.5816(7) 0.4371(7) 0.102(5) Uani 1 1 d . . .
H4H H -0.0467 0.5487 0.4356 0.123 Uiso 1 1 calc R . .
C5H C 0.0578(9) 0.5804(5) 0.4232(6) 0.090(4) Uani 1 1 d . . .
H5H H 0.0804 0.5464 0.4121 0.108 Uiso 1 1 calc R . .
C6H C 0.1003(6) 0.6279(5) 0.4253(5) 0.062(3) Uani 1 1 d . . .
H6H H 0.1521 0.6260 0.4167 0.074 Uiso 1 1 calc R . .
C1I C 0.1473(5) 0.7515(4) 0.3566(4) 0.041(2) Uani 1 1 d . . .
C2I C 0.1360(6) 0.7114(5) 0.3104(5) 0.059(3) Uani 1 1 d . . .
H2I H 0.1164 0.6763 0.3216 0.070 Uiso 1 1 calc R . .
C3I C 0.1532(6) 0.7219(5) 0.2480(5) 0.065(3) Uani 1 1 d . . .
H3I H 0.1453 0.6942 0.2170 0.078 Uiso 1 1 calc R . .
C4I C 0.1815(6) 0.7727(6) 0.2319(5) 0.071(4) Uani 1 1 d . . .
H4I H 0.1950 0.7795 0.1899 0.086 Uiso 1 1 calc R . .
C5I C 0.1904(6) 0.8132(5) 0.2757(5) 0.059(3) Uani 1 1 d . . .
H5I H 0.2078 0.8486 0.2634 0.071 Uiso 1 1 calc R . .
C6I C 0.1742(5) 0.8036(5) 0.3384(5) 0.056(3) Uani 1 1 d . . .
H6I H 0.1813 0.8320 0.3686 0.068 Uiso 1 1 calc R . .
C1J C 0.3265(5) 0.7014(4) 0.3838(4) 0.040(2) Uani 1 1 d . . .
C2J C 0.3369(5) 0.7201(4) 0.3228(4) 0.046(2) Uani 1 1 d . . .
H2J H 0.3447 0.7583 0.3152 0.055 Uiso 1 1 calc R . .
C3J C 0.3359(6) 0.6831(5) 0.2733(5) 0.068(3) Uani 1 1 d . . .
H3J H 0.3427 0.6961 0.2319 0.081 Uiso 1 1 calc R . .
C4J C 0.3251(6) 0.6280(5) 0.2839(6) 0.069(3) Uani 1 1 d . . .
H4J H 0.3267 0.6029 0.2498 0.083 Uiso 1 1 calc R . .
C5J C 0.3119(6) 0.6083(5) 0.3436(5) 0.065(3) Uani 1 1 d . . .
H5J H 0.3023 0.5703 0.3505 0.078 Uiso 1 1 calc R . .
C6J C 0.3132(5) 0.6454(4) 0.3927(5) 0.051(3) Uani 1 1 d . . .
H6J H 0.3048 0.6323 0.4339 0.062 Uiso 1 1 calc R . .
C1K C 0.4165(5) 0.7335(4) 0.4944(4) 0.042(2) Uani 1 1 d . . .
C2K C 0.4400(5) 0.7716(4) 0.5399(5) 0.052(3) Uani 1 1 d . . .
H2K H 0.4106 0.8036 0.5471 0.063 Uiso 1 1 calc R . .
C3K C 0.5069(7) 0.7635(6) 0.5756(5) 0.075(4) Uani 1 1 d . . .
H3K H 0.5220 0.7903 0.6058 0.090 Uiso 1 1 calc R . .
C4K C 0.5500(7) 0.7171(6) 0.5670(6) 0.081(4) Uani 1 1 d . . .
H4K H 0.5944 0.7109 0.5912 0.097 Uiso 1 1 calc R . .
C5K C 0.5266(7) 0.6802(6) 0.5222(7) 0.087(4) Uani 1 1 d . . .
H5K H 0.5564 0.6483 0.5155 0.104 Uiso 1 1 calc R . .
C6K C 0.4594(6) 0.6870(5) 0.4847(5) 0.063(3) Uani 1 1 d . . .
H6K H 0.4449 0.6602 0.4542 0.076 Uiso 1 1 calc R . .
C1L C 0.3364(5) 0.8185(4) 0.4300(4) 0.047(2) Uani 1 1 d . . .
C2L C 0.2902(6) 0.8598(4) 0.4546(5) 0.051(3) Uani 1 1 d . . .
H2L H 0.2518 0.8498 0.4826 0.061 Uiso 1 1 calc R . .
C3L C 0.2992(7) 0.9125(5) 0.4395(6) 0.079(4) Uani 1 1 d . . .
H3L H 0.2657 0.9397 0.4543 0.095 Uiso 1 1 calc R . .
C4L C 0.3598(8) 0.9280(5) 0.4007(6) 0.088(4) Uani 1 1 d . . .
H4L H 0.3679 0.9656 0.3905 0.106 Uiso 1 1 calc R . .
C5L C 0.4057(6) 0.8880(5) 0.3785(6) 0.076(4) Uani 1 1 d . . .
H5L H 0.4456 0.8981 0.3521 0.091 Uiso 1 1 calc R . .
C6L C 0.3958(5) 0.8338(5) 0.3931(5) 0.057(3) Uani 1 1 d . . .
H6L H 0.4293 0.8066 0.3781 0.068 Uiso 1 1 calc R . .
P5 P 0.2908(2) 0.41402(15) 0.38776(16) 0.0800(11) Uani 1 1 d D . .
F1 F 0.2095(4) 0.4192(4) 0.4175(4) 0.171(5) Uani 1 1 d D . .
F2 F 0.2822(4) 0.3476(3) 0.3923(3) 0.125(3) Uani 1 1 d D . .
F3 F 0.3697(3) 0.4042(4) 0.3592(4) 0.133(3) Uani 1 1 d D . .
F4 F 0.2961(7) 0.4775(2) 0.3848(4) 0.215(7) Uani 1 1 d D . .
F5 F 0.2523(4) 0.4113(3) 0.3203(3) 0.142(4) Uani 1 1 d D . .
F6 F 0.3265(4) 0.4134(3) 0.4564(3) 0.108(3) Uani 1 1 d D . .
P6 P 0.28930(16) 0.51457(13) 0.91900(14) 0.0623(8) Uani 1 1 d D . .
F7 F 0.3742(3) 0.5126(3) 0.8977(3) 0.084(2) Uani 1 1 d D . .
F8 F 0.2860(3) 0.4486(2) 0.9169(3) 0.086(2) Uani 1 1 d D . .
F9 F 0.2045(3) 0.5161(3) 0.9401(3) 0.089(2) Uani 1 1 d D . .
F10 F 0.2923(3) 0.5797(2) 0.9203(3) 0.089(2) Uani 1 1 d D . .
F11 F 0.3167(4) 0.5123(3) 0.9902(2) 0.095(2) Uani 1 1 d D . .
F12 F 0.2625(3) 0.5169(3) 0.8469(2) 0.087(2) Uani 1 1 d D . .
C1S C 0.1286(5) 0.4858(4) 0.2683(7) 0.1289(15) Uiso 1 1 d D . .
Cl1A Cl 0.1397(5) 0.5474(3) 0.2316(4) 0.1289(15) Uiso 0.50 1 d PD . .
Cl1B Cl 0.0377(4) 0.4690(4) 0.2635(5) 0.1289(15) Uiso 0.50 1 d PD . .
Cl1C Cl 0.1476(5) 0.5500(3) 0.2669(5) 0.1289(15) Uiso 0.50 1 d PD . .
Cl1D Cl 0.0429(5) 0.4708(4) 0.2863(5) 0.1289(15) Uiso 0.50 1 d PD . .
C2S C 0.5970(17) 0.5134(9) 0.8803(10) 0.204(4) Uiso 0.50 1 d PD . .
Cl2A Cl 0.5661(8) 0.4528(6) 0.8584(7) 0.204(4) Uiso 0.50 1 d PD . .
Cl2B Cl 0.6485(8) 0.5356(6) 0.8251(7) 0.204(4) Uiso 0.50 1 d PD . .
C3S C 0.7871(7) 0.3937(6) 0.9209(15) 0.179(2) Uiso 0.70 1 d PD . .
Cl3A Cl 0.7691(5) 0.3280(4) 0.9069(5) 0.179(2) Uiso 0.70 1 d PD . .
Cl3B Cl 0.8784(4) 0.4017(3) 0.9169(4) 0.179(2) Uiso 0.70 1 d PD . .
C4S C 0.7324(14) 0.3275(10) 0.892(3) 0.215(7) Uiso 0.30 1 d PD . .
Cl4A Cl 0.8155(10) 0.3283(9) 0.9227(13) 0.215(7) Uiso 0.30 1 d PD . .
Cl4B Cl 0.6968(11) 0.3883(8) 0.8983(12) 0.215(7) Uiso 0.30 1 d PD . .
O1S O 0.4742(8) 0.4759(6) 0.5602(7) 0.064(4) Uiso 0.50 1 d P . .
O2S O 0.5208(10) 0.4671(7) 0.5367(9) 0.096(6) Uiso 0.50 1 d P . .
O3S O 0.5373(8) 0.4964(6) 0.8690(7) 0.063(4) Uiso 0.50 1 d P . .
O4S O 0.5919(6) 0.4213(5) 0.8650(5) 0.037(3) Uiso 0.50 1 d P . .
O5S O 1.0229(10) 0.4889(8) 0.9639(8) 0.100(6) Uiso 0.50 1 d P . .
O6S O 0.9843(10) 0.4398(7) 0.9556(9) 0.100(6) Uiso 0.50 1 d P . .
O7S O 0.6556(7) 0.5292(5) 0.8002(6) 0.042(3) Uiso 0.50 1 d P . .

loop_
_atom_site_aniso_label
_atom_site_aniso_U_11
_atom_site_aniso_U_22
_atom_site_aniso_U_33
_atom_site_aniso_U_23
_atom_site_aniso_U_13
_atom_site_aniso_U_12
Pt1 0.02785(18) 0.0482(2) 0.02421(18) -0.00073(16) 0.00197(14) -0.00179(16)
Pt2 0.02860(18) 0.0483(2) 0.02423(18) -0.00022(16) 0.00175(14) -0.00032(16)
Pt3 0.0427(2) 0.0480(2) 0.0332(2) -0.00259(17) 0.00159(16) 0.00266(18)
Se1 0.0288(5) 0.0522(6) 0.0264(5) -0.0019(4) 0.0019(4) -0.0024(4)
Se2 0.0281(5) 0.0609(6) 0.0262(5) 0.0006(4) 0.0018(4) 0.0025(4)
P1 0.0333(13) 0.0548(15) 0.0290(13) -0.0020(11) -0.0006(10) -0.0053(12)
P2 0.0312(12) 0.0465(14) 0.0305(13) -0.0005(11) 0.0051(10) -0.0017(11)
P3 0.0337(13) 0.0548(15) 0.0271(12) -0.0015(11) -0.0022(10) 0.0010(12)
P4 0.0329(13) 0.0522(15) 0.0295(13) 0.0002(11) 0.0048(10) 0.0008(11)
C1 0.075(8) 0.050(6) 0.060(7) 0.008(6) 0.012(6) -0.006(6)
C2 0.049(6) 0.061(7) 0.064(7) -0.013(6) -0.006(5) -0.018(5)
C3 0.093(10) 0.072(8) 0.077(9) -0.021(7) 0.002(7) -0.008(8)
C4 0.129(12) 0.050(7) 0.071(9) -0.025(6) 0.010(8) 0.016(8)
C5 0.069(8) 0.060(7) 0.078(9) -0.009(6) 0.010(7) 0.031(6)
C6 0.074(8) 0.056(7) 0.085(9) 0.007(7) -0.024(7) 0.029(6)
C7 0.169(15) 0.070(9) 0.072(10) 0.012(7) -0.026(10) 0.029(10)
C8 0.121(12) 0.076(9) 0.077(10) 0.023(7) 0.015(9) 0.001(9)
C1A 0.038(5) 0.053(6) 0.044(6) 0.001(5) 0.004(5) -0.007(5)
C2A 0.073(8) 0.077(8) 0.055(7) -0.006(6) 0.000(6) -0.030(7)
C3A 0.081(9) 0.074(8) 0.078(9) -0.007(7) -0.017(7) -0.028(7)
C4A 0.069(8) 0.070(8) 0.115(12) -0.005(8) 0.008(8) -0.036(7)
C5A 0.065(7) 0.066(8) 0.079(9) 0.011(7) 0.013(7) -0.010(6)
C6A 0.055(6) 0.059(7) 0.041(6) -0.006(5) 0.004(5) -0.014(5)
C1B 0.041(5) 0.064(7) 0.021(5) 0.006(4) -0.007(4) -0.002(5)
C2B 0.053(6) 0.058(7) 0.042(6) 0.001(5) -0.008(5) 0.003(6)
C3B 0.070(8) 0.070(8) 0.055(7) 0.002(6) -0.021(6) -0.002(7)
C4B 0.052(7) 0.080(9) 0.071(8) 0.002(7) -0.008(6) 0.031(7)
C5B 0.037(6) 0.072(8) 0.076(8) 0.007(6) -0.005(5) 0.000(6)
C6B 0.038(6) 0.065(7) 0.047(6) 0.012(5) -0.001(5) -0.004(5)
C1C 0.043(5) 0.059(6) 0.029(5) -0.005(5) -0.005(4) -0.004(5)
C2C 0.046(6) 0.076(8) 0.048(6) -0.012(6) -0.001(5) -0.008(6)
C3C 0.065(8) 0.092(9) 0.060(8) -0.026(7) 0.005(6) -0.005(7)
C4C 0.080(9) 0.117(11) 0.045(7) -0.017(8) 0.010(7) -0.021(8)
C5C 0.073(8) 0.127(12) 0.042(7) -0.002(7) 0.005(6) -0.004(8)
C6C 0.053(6) 0.090(9) 0.041(6) -0.008(6) 0.003(5) 0.000(6)
C1D 0.028(5) 0.061(6) 0.035(5) 0.002(5) 0.003(4) 0.001(5)
C2D 0.058(7) 0.069(7) 0.040(6) 0.012(5) 0.009(5) 0.002(6)
C3D 0.057(7) 0.085(9) 0.072(8) 0.025(7) 0.002(6) 0.005(6)
C4D 0.071(8) 0.129(12) 0.040(7) 0.042(8) 0.007(6) 0.006(8)
C5D 0.066(8) 0.109(10) 0.046(7) -0.002(7) 0.025(6) 0.001(8)
C6D 0.040(6) 0.084(8) 0.034(6) -0.004(5) 0.009(4) -0.007(5)
C1E 0.035(5) 0.049(6) 0.047(6) -0.007(5) 0.000(4) 0.002(5)
C2E 0.048(6) 0.060(7) 0.085(9) -0.010(6) 0.023(6) -0.014(6)
C3E 0.071(8) 0.074(9) 0.096(10) -0.025(8) 0.017(7) 0.019(7)
C4E 0.076(9) 0.051(8) 0.134(13) -0.015(8) 0.006(9) 0.006(7)
C5E 0.071(8) 0.067(8) 0.086(9) -0.007(7) -0.005(7) -0.012(7)
C6E 0.053(6) 0.053(7) 0.046(6) -0.002(5) 0.003(5) -0.013(5)
C1F 0.031(5) 0.054(6) 0.040(5) 0.003(5) 0.009(4) 0.001(5)
C2F 0.049(6) 0.057(7) 0.058(7) 0.004(5) -0.003(5) -0.004(5)
C3F 0.065(8) 0.076(9) 0.096(10) -0.008(7) -0.009(7) -0.035(7)
C4F 0.053(7) 0.107(10) 0.076(9) -0.014(8) -0.029(7) -0.002(7)
C5F 0.062(7) 0.082(8) 0.043(6) -0.002(6) 0.004(5) 0.006(7)
C6F 0.037(5) 0.068(7) 0.041(6) -0.001(5) 0.000(5) -0.004(5)
C1G 0.038(5) 0.061(6) 0.031(5) 0.006(5) -0.001(4) 0.000(5)
C2G 0.038(5) 0.066(7) 0.035(5) 0.005(5) 0.002(4) 0.005(5)
C3G 0.061(7) 0.060(7) 0.052(7) -0.004(5) 0.008(5) 0.013(6)
C4G 0.065(7) 0.079(8) 0.065(8) 0.012(7) 0.005(6) 0.024(6)
C5G 0.061(7) 0.101(10) 0.053(7) -0.005(7) -0.011(6) 0.026(7)
C6G 0.056(7) 0.082(8) 0.047(6) -0.007(6) -0.008(5) 0.022(6)
C1H 0.035(5) 0.069(7) 0.028(5) 0.004(5) -0.007(4) -0.012(5)
C2H 0.045(7) 0.098(10) 0.070(8) 0.005(7) 0.003(6) -0.006(7)
C3H 0.049(8) 0.112(12) 0.121(13) -0.001(10) -0.003(8) -0.018(8)
C4H 0.078(10) 0.123(13) 0.105(12) 0.007(10) -0.010(9) -0.041(10)
C5H 0.134(13) 0.076(9) 0.059(8) -0.012(7) -0.015(8) -0.030(9)
C6H 0.064(7) 0.064(8) 0.056(7) 0.001(6) 0.002(6) -0.012(6)
C1I 0.041(5) 0.062(6) 0.019(5) 0.003(4) -0.003(4) 0.006(5)
C2I 0.076(8) 0.063(7) 0.037(6) 0.003(5) 0.002(5) 0.000(6)
C3I 0.069(8) 0.088(9) 0.039(6) 0.001(6) 0.002(5) 0.011(7)
C4I 0.073(8) 0.115(11) 0.026(6) 0.012(7) 0.010(5) 0.016(8)
C5I 0.053(7) 0.068(7) 0.055(7) 0.024(6) -0.003(5) 0.005(6)
C6I 0.047(6) 0.082(8) 0.039(6) 0.008(6) 0.003(5) 0.001(6)
C1J 0.040(5) 0.056(6) 0.026(5) 0.001(4) 0.012(4) -0.002(5)
C2J 0.041(5) 0.052(6) 0.044(6) -0.003(5) 0.002(5) 0.010(5)
C3J 0.062(7) 0.103(10) 0.038(6) 0.001(6) 0.010(5) 0.008(7)
C4J 0.066(8) 0.081(9) 0.060(8) -0.028(7) -0.001(6) -0.001(7)
C5J 0.076(8) 0.051(7) 0.067(8) -0.001(6) 0.017(6) -0.003(6)
C6J 0.054(6) 0.056(7) 0.046(6) -0.001(5) 0.012(5) 0.000(5)
C1K 0.033(5) 0.057(6) 0.037(5) 0.011(5) 0.004(4) -0.011(5)
C2K 0.038(6) 0.073(7) 0.047(6) 0.010(6) 0.008(5) -0.002(5)
C3K 0.070(8) 0.109(10) 0.046(7) 0.013(7) -0.009(6) -0.038(8)
C4K 0.046(7) 0.115(11) 0.081(10) 0.025(8) -0.008(7) -0.005(8)
C5K 0.053(8) 0.095(10) 0.111(12) 0.026(9) -0.004(8) 0.016(7)
C6K 0.052(7) 0.070(8) 0.067(8) 0.016(6) -0.008(6) 0.011(6)
C1L 0.046(6) 0.061(6) 0.033(5) 0.001(5) -0.002(4) -0.007(5)
C2L 0.055(6) 0.054(7) 0.044(6) -0.007(5) 0.004(5) 0.003(5)
C3L 0.084(9) 0.056(8) 0.098(10) -0.010(7) 0.018(8) 0.005(7)
C4L 0.104(10) 0.057(8) 0.104(11) 0.011(7) 0.017(9) -0.014(8)
C5L 0.066(8) 0.071(9) 0.092(10) 0.010(7) 0.031(7) -0.002(7)
C6L 0.047(6) 0.063(7) 0.061(7) 0.006(6) 0.017(5) -0.003(5)
P5 0.094(3) 0.083(3) 0.062(2) -0.0182(18) -0.0112(19) 0.025(2)
F1 0.126(7) 0.248(12) 0.140(9) -0.067(8) 0.003(6) 0.084(8)
F2 0.163(8) 0.104(6) 0.109(7) -0.028(5) 0.019(6) -0.025(6)
F3 0.096(6) 0.184(9) 0.120(7) -0.014(6) 0.030(5) -0.009(6)
F4 0.46(2) 0.056(5) 0.128(9) 0.002(5) -0.053(11) 0.004(8)
F5 0.180(8) 0.166(8) 0.077(6) -0.039(5) -0.047(6) 0.081(7)
F6 0.151(7) 0.096(5) 0.074(5) -0.024(4) -0.038(5) 0.035(5)
P6 0.0607(19) 0.068(2) 0.0577(19) 0.0042(16) -0.0005(15) -0.0063(16)
F7 0.064(4) 0.098(5) 0.091(5) 0.011(4) 0.006(4) -0.006(4)
F8 0.078(5) 0.078(5) 0.102(6) 0.004(4) -0.007(4) 0.000(4)
F9 0.069(4) 0.100(5) 0.098(6) 0.011(4) 0.019(4) 0.003(4)
F10 0.095(5) 0.079(5) 0.092(5) 0.000(4) 0.008(4) -0.012(4)
F11 0.107(5) 0.121(6) 0.055(4) -0.001(4) -0.015(4) -0.021(5)
F12 0.091(5) 0.115(6) 0.054(4) 0.001(4) -0.015(4) -0.002(4)

loop_
_atom_type_symbol
_atom_type_description
_atom_type_scat_dispersion_real
_atom_type_scat_dispersion_imag
_atom_type_scat_source
C C 0.0033 0.0016 'International Tables Vol C Tables 4.2.6.8 and 6.1.1.4'
H H 0.0000 0.0000 'International Tables Vol C Tables 4.2.6.8 and 6.1.1.4'
P P 0.1023 0.0942 'International Tables Vol C Tables 4.2.6.8 and 6.1.1.4'
Se Se -0.0929 2.2259 'International Tables Vol C Tables 4.2.6.8 and 6.1.1.4'
Pt Pt -1.7033 8.3905 'International Tables Vol C Tables 4.2.6.8 and 6.1.1.4'
F F 0.0171 0.0103 'International Tables Vol C Tables 4.2.6.8 and 6.1.1.4'
O O 0.0106 0.0060 'International Tables Vol C Tables 4.2.6.8 and 6.1.1.4'
Cl Cl 0.1484 0.1585 'International Tables Vol C Tables 4.2.6.8 and 6.1.1.4'

loop_
_geom_angle_atom_site_label_1
_geom_angle_atom_site_label_2
_geom_angle_atom_site_label_3
_geom_angle
_geom_angle_site_symmetry_1
_geom_angle_site_symmetry_3
_geom_angle_publ_flag
P2 Pt1 P1 98.62(8) . . ?
P2 Pt1 Se1 92.99(6) . . ?
P1 Pt1 Se1 167.92(6) . . ?
P2 Pt1 Se2 171.32(6) . . ?
P1 Pt1 Se2 89.18(6) . . ?
Se1 Pt1 Se2 79.02(3) . . ?
P2 Pt1 Pt3 122.25(6) . . ?
P1 Pt1 Pt3 119.99(6) . . ?
Se1 Pt1 Pt3 49.63(2) . . ?
Se2 Pt1 Pt3 49.64(2) . . ?
P4 Pt2 P3 99.40(8) . . ?
P4 Pt2 Se2 93.28(6) . . ?
P3 Pt2 Se2 166.92(6) . . ?
P4 Pt2 Se1 171.97(6) . . ?
P3 Pt2 Se1 88.19(6) . . ?
Se2 Pt2 Se1 79.01(3) . . ?
P4 Pt2 Pt3 123.60(6) . . ?
P3 Pt2 Pt3 119.34(6) . . ?
Se2 Pt2 Pt3 49.37(2) . . ?
Se1 Pt2 Pt3 49.26(2) . . ?
C6 Pt3 C5 37.1(4) . . ?
C6 Pt3 C1 81.0(4) . . ?
C5 Pt3 C1 95.9(5) . . ?
C6 Pt3 C2 87.6(4) . . ?
C5 Pt3 C2 80.1(4) . . ?
C1 Pt3 C2 36.3(4) . . ?
C6 Pt3 Se1 164.7(3) . . ?
C5 Pt3 Se1 157.9(3) . . ?
C1 Pt3 Se1 95.2(3) . . ?
C2 Pt3 Se1 98.1(3) . . ?
C6 Pt3 Se2 97.9(3) . . ?
C5 Pt3 Se2 95.1(3) . . ?
C1 Pt3 Se2 159.6(3) . . ?
C2 Pt3 Se2 163.8(3) . . ?
Se1 Pt3 Se2 80.50(3) . . ?
C6 Pt3 Pt1 117.0(3) . . ?
C5 Pt3 Pt1 139.5(3) . . ?
C1 Pt3 Pt1 111.5(3) . . ?
C2 Pt3 Pt1 138.8(3) . . ?
Se1 Pt3 Pt1 50.59(2) . . ?
Se2 Pt3 Pt1 50.80(2) . . ?
C6 Pt3 Pt2 138.2(3) . . ?
C5 Pt3 Pt2 110.5(3) . . ?
C1 Pt3 Pt2 138.9(3) . . ?
C2 Pt3 Pt2 116.9(3) . . ?
Se1 Pt3 Pt2 50.54(2) . . ?
Se2 Pt3 Pt2 50.20(2) . . ?
Pt1 Pt3 Pt2 67.220(18) . . ?
Pt3 Se1 Pt1 79.79(3) . . ?
Pt3 Se1 Pt2 80.20(3) . . ?
Pt1 Se1 Pt2 89.79(3) . . ?
Pt3 Se2 Pt2 80.43(3) . . ?
Pt3 Se2 Pt1 79.56(3) . . ?
Pt2 Se2 Pt1 89.89(3) . . ?
C1A P1 C1C 102.2(4) . . ?
C1A P1 C1B 105.4(4) . . ?
C1C P1 C1B 104.8(4) . . ?
C1A P1 Pt1 112.8(3) . . ?
C1C P1 Pt1 122.0(3) . . ?
C1B P1 Pt1 108.3(3) . . ?
C1E P2 C1D 111.8(4) . . ?
C1E P2 C1F 100.5(4) . . ?
C1D P2 C1F 104.8(4) . . ?
C1E P2 Pt1 116.5(3) . . ?
C1D P2 Pt1 108.6(3) . . ?
C1F P2 Pt1 113.9(3) . . ?
C1G P3 C1I 102.1(4) . . ?
C1G P3 C1H 107.5(4) . . ?
C1I P3 C1H 103.1(4) . . ?
C1G P3 Pt2 112.5(3) . . ?
C1I P3 Pt2 122.6(3) . . ?
C1H P3 Pt2 107.8(3) . . ?
C1L P4 C1J 109.7(4) . . ?
C1L P4 C1K 101.2(4) . . ?
C1J P4 C1K 105.2(4) . . ?
C1L P4 Pt2 116.8(3) . . ?
C1J P4 Pt2 110.0(3) . . ?
C1K P4 Pt2 113.1(3) . . ?
C2 C1 C8 125.0(11) . . ?
C2 C1 Pt3 72.5(6) . . ?
C8 C1 Pt3 110.5(8) . . ?
C1 C2 C3 125.6(11) . . ?
C1 C2 Pt3 71.2(6) . . ?
C3 C2 Pt3 111.4(7) . . ?
C2 C3 C4 115.7(10) . . ?
C3 C4 C5 113.0(10) . . ?
C6 C5 C4 126.1(12) . . ?
C6 C5 Pt3 71.3(6) . . ?
C4 C5 Pt3 108.3(8) . . ?
C5 C6 C7 126.4(12) . . ?
C5 C6 Pt3 71.6(6) . . ?
C7 C6 Pt3 109.3(8) . . ?
C8 C7 C6 118.2(10) . . ?
C7 C8 C1 112.8(11) . . ?
C6A C1A C2A 118.4(9) . . ?
C6A C1A P1 121.6(7) . . ?
C2A C1A P1 120.0(8) . . ?
C3A C2A C1A 120.8(11) . . ?
C2A C3A C4A 119.9(11) . . ?
C3A C4A C5A 121.9(11) . . ?
C6A C5A C4A 116.4(11) . . ?
C5A C6A C1A 122.5(10) . . ?
C2B C1B C6B 118.7(9) . . ?
C2B C1B P1 119.6(7) . . ?
C6B C1B P1 121.5(8) . . ?
C1B C2B C3B 121.1(10) . . ?
C4B C3B C2B 119.5(11) . . ?
C3B C4B C5B 120.5(10) . . ?
C4B C5B C6B 120.8(10) . . ?
C1B C6B C5B 119.2(10) . . ?
C6C C1C C2C 119.1(9) . . ?
C6C C1C P1 123.7(8) . . ?
C2C C1C P1 117.2(7) . . ?
C3C C2C C1C 118.0(10) . . ?
C4C C3C C2C 121.4(12) . . ?
C5C C4C C3C 119.9(12) . . ?
C4C C5C C6C 120.2(12) . . ?
C1C C6C C5C 121.2(11) . . ?
C2D C1D C6D 119.6(9) . . ?
C2D C1D P2 116.2(7) . . ?
C6D C1D P2 124.2(8) . . ?
C1D C2D C3D 120.4(10) . . ?
C4D C3D C2D 118.7(12) . . ?
C5D C4D C3D 120.7(11) . . ?
C4D C5D C6D 121.2(11) . . ?
C1D C6D C5D 119.4(10) . . ?
C2E C1E C6E 116.5(9) . . ?
C2E C1E P2 122.3(8) . . ?
C6E C1E P2 120.8(7) . . ?
C1E C2E C3E 120.0(10) . . ?
C2E C3E C4E 121.0(11) . . ?
C5E C4E C3E 119.6(11) . . ?
C6E C5E C4E 119.6(12) . . ?
C5E C6E C1E 123.2(10) . . ?
C2F C1F C6F 119.5(9) . . ?
C2F C1F P2 123.2(7) . . ?
C6F C1F P2 117.0(7) . . ?
C1F C2F C3F 119.2(10) . . ?
C4F C3F C2F 121.3(11) . . ?
C3F C4F C5F 119.1(10) . . ?
C6F C5F C4F 118.8(11) . . ?
C5F C6F C1F 121.8(10) . . ?
C6G C1G C2G 118.2(9) . . ?
C6G C1G P3 121.1(8) . . ?
C2G C1G P3 120.6(7) . . ?
C3G C2G C1G 122.1(9) . . ?
C2G C3G C4G 118.3(10) . . ?
C5G C4G C3G 120.0(10) . . ?
C6G C5G C4G 121.1(10) . . ?
C5G C6G C1G 120.2(10) . . ?
C2H C1H C6H 119.3(10) . . ?
C2H C1H P3 122.7(9) . . ?
C6H C1H P3 118.0(7) . . ?
C1H C2H C3H 118.5(12) . . ?
C4H C3H C2H 121.3(13) . . ?
C3H C4H C5H 119.0(14) . . ?
C6H C5H C4H 120.9(14) . . ?
C5H C6H C1H 121.0(11) . . ?
C2I C1I C6I 118.3(9) . . ?
C2I C1I P3 123.7(8) . . ?
C6I C1I P3 117.9(7) . . ?
C1I C2I C3I 121.0(10) . . ?
C4I C3I C2I 119.3(11) . . ?
C5I C4I C3I 120.7(10) . . ?
C4I C5I C6I 120.9(11) . . ?
C5I C6I C1I 119.6(10) . . ?
C6J C1J C2J 118.2(9) . . ?
C6J C1J P4 117.3(7) . . ?
C2J C1J P4 124.5(7) . . ?
C3J C2J C1J 120.1(10) . . ?
C4J C3J C2J 120.3(10) . . ?
C3J C4J C5J 121.0(11) . . ?
C6J C5J C4J 118.3(10) . . ?
C5J C6J C1J 122.0(10) . . ?
C6K C1K C2K 118.9(9) . . ?
C6K C1K P4 123.4(8) . . ?
C2K C1K P4 117.6(8) . . ?
C1K C2K C3K 121.3(10) . . ?
C4K C3K C2K 120.6(12) . . ?
C5K C4K C3K 117.6(12) . . ?
C4K C5K C6K 123.6(12) . . ?
C1K C6K C5K 118.0(11) . . ?
C6L C1L C2L 119.1(9) . . ?
C6L C1L P4 119.8(8) . . ?
C2L C1L P4 120.7(8) . . ?
C3L C2L C1L 121.1(10) . . ?
C2L C3L C4L 119.4(11) . . ?
C5L C4L C3L 119.2(11) . . ?
C6L C5L C4L 121.5(11) . . ?
C5L C6L C1L 119.6(10) . . ?
F4 P5 F3 94.4(5) . . ?
F4 P5 F5 91.7(4) . . ?
F3 P5 F5 90.9(4) . . ?
F4 P5 F6 91.3(4) . . ?
F3 P5 F6 90.6(4) . . ?
F5 P5 F6 176.4(5) . . ?
F4 P5 F1 89.8(5) . . ?
F3 P5 F1 175.8(5) . . ?
F5 P5 F1 89.1(4) . . ?
F6 P5 F1 89.1(4) . . ?
F4 P5 F2 177.8(6) . . ?
F3 P5 F2 87.7(4) . . ?
F5 P5 F2 88.5(4) . . ?
F6 P5 F2 88.4(4) . . ?
F1 P5 F2 88.1(5) . . ?
F10 P6 F11 90.5(4) . . ?
F10 P6 F9 90.3(3) . . ?
F11 P6 F9 90.3(4) . . ?
F10 P6 F7 90.2(3) . . ?
F11 P6 F7 89.8(3) . . ?
F9 P6 F7 179.6(4) . . ?
F10 P6 F8 179.4(4) . . ?
F11 P6 F8 90.2(3) . . ?
F9 P6 F8 89.8(3) . . ?
F7 P6 F8 89.8(3) . . ?
F10 P6 F12 89.5(3) . . ?
F11 P6 F12 179.5(4) . . ?
F9 P6 F12 90.2(3) . . ?
F7 P6 F12 89.6(3) . . ?
F8 P6 F12 89.9(3) . . ?
Cl1C C1S Cl1D 115.1(7) . . ?
Cl1C C1S Cl1B 116.3(8) . . ?
Cl1D C1S Cl1B 17.2(6) . . ?
Cl1C C1S Cl1A 26.7(5) . . ?
Cl1D C1S Cl1A 115.2(7) . . ?
Cl1B C1S Cl1A 108.0(6) . . ?
Cl1C Cl1A C1S 68.8(8) . . ?
Cl1A Cl1C C1S 84.6(9) . . ?
O3S C2S Cl2B 120(2) . . ?
O3S C2S Cl2A 47.2(9) . . ?
Cl2B C2S Cl2A 106.7(9) . . ?
O4S Cl2A O3S 160(2) . . ?
O4S Cl2A C2S 123(2) . . ?
O3S Cl2A C2S 45.5(13) . . ?
O7S Cl2B C2S 137(2) . . ?
Cl3A C3S Cl3B 107.1(8) . . ?
Cl3A C3S Cl4A 31.1(8) . . ?
Cl3B C3S Cl4A 79.1(9) . . ?
Cl3A C3S Cl4B 72.0(9) . . ?
Cl3B C3S Cl4B 160(2) . . ?
Cl4A C3S Cl4B 102.9(12) . . ?
Cl3A C3S C4S 20.8(8) . . ?
Cl3B C3S C4S 124.3(13) . . ?
Cl4A C3S C4S 51.9(7) . . ?
Cl4B C3S C4S 51.6(6) . . ?
C4S Cl3A Cl4A 176(6) . . ?
C4S Cl3A C3S 105(2) . . ?
Cl4A Cl3A C3S 75.4(17) . . ?
C4S Cl3A Cl4B 51.7(16) . . ?
Cl4A Cl3A Cl4B 129.8(19) . . ?
C3S Cl3A Cl4B 54.8(9) . . ?
C3S Cl3B Cl4A 50.8(7) . . ?
Cl3A C4S Cl4B 108(2) . . ?
Cl3A C4S Cl4A 2(3) . . ?
Cl4B C4S Cl4A 108.4(9) . . ?
Cl3A C4S C3S 53.7(17) . . ?
Cl4B C4S C3S 54.9(9) . . ?
Cl4A C4S C3S 54.2(9) . . ?
Cl3A Cl4A C4S 2(3) . . ?
Cl3A Cl4A C3S 73.5(14) . . ?
C4S Cl4A C3S 73.9(10) . . ?
Cl3A Cl4A Cl3B 119(2) . . ?
C4S Cl4A Cl3B 118.2(16) . . ?
C3S Cl4A Cl3B 50.2(8) . . ?
C4S Cl4B C3S 73.6(10) . . ?
C4S Cl4B Cl3A 20.7(8) . . ?
C3S Cl4B Cl3A 53.3(6) . . ?
C4S Cl4B O4S 130.9(14) . . ?
C3S Cl4B O4S 153.4(15) . . ?
Cl3A Cl4B O4S 151.7(13) . . ?
C2S O3S Cl2A 87.4(15) . . ?
Cl2A O4S Cl4B 143.9(15) . . ?

loop_
_geom_bond_atom_site_label_1
_geom_bond_atom_site_label_2
_geom_bond_distance
_geom_bond_site_symmetry_2
_geom_bond_publ_flag
Pt1 P2 2.270(2) . ?
Pt1 P1 2.295(2) . ?
Pt1 Se1 2.4625(9) . ?
Pt1 Se2 2.4719(10) . ?
Pt1 Pt3 3.1369(7) . ?
Pt2 P4 2.277(2) . ?
Pt2 P3 2.292(2) . ?
Pt2 Se2 2.4607(10) . ?
Pt2 Se1 2.4744(9) . ?
Pt2 Pt3 3.1581(7) . ?
Pt3 C6 2.169(10) . ?
Pt3 C5 2.173(10) . ?
Pt3 C1 2.178(10) . ?
Pt3 C2 2.195(9) . ?
Pt3 Se1 2.4283(10) . ?
Pt3 Se2 2.4305(11) . ?
P1 C1A 1.789(9) . ?
P1 C1C 1.818(9) . ?
P1 C1B 1.818(10) . ?
P2 C1E 1.785(9) . ?
P2 C1D 1.823(9) . ?
P2 C1F 1.843(9) . ?
P3 C1G 1.805(10) . ?
P3 C1I 1.828(9) . ?
P3 C1H 1.830(9) . ?
P4 C1L 1.811(10) . ?
P4 C1J 1.827(9) . ?
P4 C1K 1.828(9) . ?
C1 C2 1.362(14) . ?
C1 C8 1.483(15) . ?
C2 C3 1.470(14) . ?
C3 C4 1.473(16) . ?
C4 C5 1.514(15) . ?
C5 C6 1.383(15) . ?
C6 C7 1.525(17) . ?
C7 C8 1.470(17) . ?
C1A C6A 1.390(12) . ?
C1A C2A 1.402(13) . ?
C2A C3A 1.352(14) . ?
C3A C4A 1.380(16) . ?
C4A C5A 1.413(15) . ?
C5A C6A 1.383(13) . ?
C1B C2B 1.360(13) . ?
C1B C6B 1.384(12) . ?
C2B C3B 1.405(14) . ?
C3B C4B 1.328(14) . ?
C4B C5B 1.364(14) . ?
C5B C6B 1.389(13) . ?
C1C C6C 1.369(13) . ?
C1C C2C 1.422(13) . ?
C2C C3C 1.410(14) . ?
C3C C4C 1.367(16) . ?
C4C C5C 1.364(17) . ?
C5C C6C 1.395(15) . ?
C1D C2D 1.357(13) . ?
C1D C6D 1.382(12) . ?
C2D C3D 1.399(14) . ?
C3D C4D 1.391(16) . ?
C4D C5D 1.317(16) . ?
C5D C6D 1.394(15) . ?
C1E C2E 1.372(13) . ?
C1E C6E 1.410(12) . ?
C2E C3E 1.382(14) . ?
C3E C4E 1.384(16) . ?
C4E C5E 1.346(16) . ?
C5E C6E 1.344(14) . ?
C1F C2F 1.356(12) . ?
C1F C6F 1.375(12) . ?
C2F C3F 1.385(14) . ?
C3F C4F 1.363(16) . ?
C4F C5F 1.389(15) . ?
C5F C6F 1.362(13) . ?
C1G C6G 1.394(12) . ?
C1G C2G 1.419(12) . ?
C2G C3G 1.348(12) . ?
C3G C4G 1.409(14) . ?
C4G C5G 1.392(15) . ?
C5G C6G 1.351(14) . ?
C1H C2H 1.372(13) . ?
C1H C6H 1.372(13) . ?
C2H C3H 1.428(16) . ?
C3H C4H 1.336(18) . ?
C4H C5H 1.375(17) . ?
C5H C6H 1.364(14) . ?
C1I C2I 1.381(13) . ?
C1I C6I 1.392(13) . ?
C2I C3I 1.383(14) . ?
C3I C4I 1.362(15) . ?
C4I C5I 1.348(15) . ?
C5I C6I 1.381(13) . ?
C1J C6J 1.374(13) . ?
C1J C2J 1.380(12) . ?
C2J C3J 1.370(14) . ?
C3J C4J 1.352(15) . ?
C4J C5J 1.371(15) . ?
C5J C6J 1.366(13) . ?
C1K C6K 1.367(13) . ?
C1K C2K 1.384(13) . ?
C2K C3K 1.402(14) . ?
C3K C4K 1.365(16) . ?
C4K C5K 1.353(17) . ?
C5K C6K 1.424(15) . ?
C1L C6L 1.372(13) . ?
C1L C2L 1.392(13) . ?
C2L C3L 1.314(14) . ?
C3L C4L 1.413(16) . ?
C4L C5L 1.347(15) . ?
C5L C6L 1.347(14) . ?
P5 F4 1.525(6) . ?
P5 F3 1.552(6) . ?
P5 F5 1.567(6) . ?
P5 F6 1.569(6) . ?
P5 F1 1.587(7) . ?
P5 F2 1.602(7) . ?
P6 F10 1.560(6) . ?
P6 F11 1.571(6) . ?
P6 F9 1.575(5) . ?
P6 F7 1.579(5) . ?
P6 F8 1.582(6) . ?
P6 F12 1.586(5) . ?
C1S Cl1C 1.573(8) . ?
C1S Cl1D 1.611(9) . ?
C1S Cl1B 1.658(9) . ?
C1S Cl1A 1.680(9) . ?
Cl1A Cl1C 0.757(13) . ?
C2S O3S 1.15(3) . ?
C2S Cl2B 1.588(10) . ?
C2S Cl2A 1.615(10) . ?
Cl2A O4S 0.892(16) . ?
Cl2A O3S 1.185(17) . ?
Cl2B O7S 0.57(2) . ?
C3S Cl3A 1.631(10) . ?
C3S Cl3B 1.632(9) . ?
C3S Cl4A 1.65(2) . ?
C3S Cl4B 1.66(2) . ?
C3S C4S 1.95(2) . ?
Cl3A C4S 0.72(2) . ?
Cl3A Cl4A 0.879(19) . ?
Cl3A Cl4B 1.936(19) . ?
Cl3B Cl4A 2.09(2) . ?
C4S Cl4B 1.594(10) . ?
C4S Cl4A 1.597(10) . ?
Cl4B O4S 2.12(2) . ?
O1S O2S 1.00(2) . ?
O5S O6S 1.37(2) . ?
